data_8104241
loop_
_publ_author_name
'Bronger, W.'
'Balk-Hardtdegen, H.'
'Muller, P.'

_publ_section_title
;
 Zusammenhaenge zwischen Struktur und magnetischen Eigenschaften von
 Manganverbindungen mit tetraedrisch koordinierten Mn(II)
;
_journal_name_full 'Zeitschrift fuer Kristallographie (149,1979-)'
_journal_page_first 47
_journal_page_last 49
_journal_volume 182
_journal_year 1988
_chemical_formula_sum 'Mn Na6 S4'
_space_group_IT_number 186
_symmetry_space_group_name_Hall 'P 6c -2c'
_symmetry_space_group_name_H-M 'P 63 m c'
_cell_angle_alpha 90
_cell_angle_beta 90
_cell_angle_gamma 120
_cell_formula_units_Z 2
_cell_length_a 9.036
_cell_length_b 9.036
_cell_length_c 6.96
_cell_volume 492.144
_citation_journal_id_ASTM ZEKRDZ
_cod_data_source_file Bronger_ZEKRDZ_1988_584.cif
_cod_data_source_block Mn1Na6S4
_cod_original_cell_volume 492.1442
_cod_original_formula_sum 'Mn1 Na6 S4'
_cod_database_code 8104241

loop_
_symmetry_equiv_pos_as_xyz
x,y,z
x-y,x,z+1/2
-y,x-y,z
-x,-y,z+1/2
-x+y,-x,z
y,-x+y,z+1/2
y,x,z+1/2
-x+y,y,z
-x,-x+y,z+1/2
-y,-x,z
x-y,-y,z+1/2
x,x-y,z

loop_
_atom_site_label
_atom_site_type_symbol
_atom_site_fract_x
_atom_site_fract_y
_atom_site_fract_z
_atom_site_occupancy
_atom_site_U_iso_or_equiv
S1 S-2 0.3333 0.6667 0.5992 1 0.0
Na2 Na+1 0.53243 0.46757 0.3671 1 0.0
S2 S-2 0.18567 0.81433 0.1412 1 0.0
Na1 Na+1 0.14533 0.85467 0.5378 1 0.0
Mn1 Mn+2 0.3333 0.6667 0.25 1 0.0
